data_2019035
loop_
_publ_author_name
'Dawe, Louise Nicole'
'Penney, Lisa'
'Black, Daniel A.'
'Miller, David O.'
'Lucas, C. Robert'

_publ_section_title
;
 <i>cis</i>-Dichlorido(3,6,9-trithiabicyclo[9.3.1]pentadecane-\k^2^<i>S</i>^3^,<i>S</i>^6^)palladium(II)
 acetonitrile 0.8-solvate
;
_journal_coeditor_code FN3138
_journal_issue 7
_journal_name_full 'Acta Crystallographica Section C'
_journal_page_first 727
_journal_page_last 729
_journal_paper_doi 10.1107/S0108270113015060
_journal_volume 69
_journal_year 2013
_chemical_formula_iupac '[Pd Cl2 (C12 H22 S3)], 0.8C2 H3 N'
_chemical_formula_moiety 'C12 H22 Cl2 Pd S3, 0.8(C2 H3 N)'
_chemical_formula_sum 'C13.6 H24.4 Cl2 N0.8 Pd S3'
_chemical_formula_weight 472.62
_chemical_name_systematic
'<i>cis</i>-Dichlorido(3,6,9-trithiabicyclo[9.3.1]pentadecane-\k^2^<i>S</i>^3^,<i>S</i>^6^)palladium(II) acetonitrile 0.8-solvate'
_space_group_IT_number 61
_symmetry_cell_setting orthorhombic
_symmetry_space_group_name_Hall '-P 2ac 2ab'
_symmetry_space_group_name_H-M 'P b c a'
_atom_sites_solution_hydrogens geom
_atom_sites_solution_primary heavy
_audit_creation_method SHELXL-2013
_cell_angle_alpha 90
_cell_angle_beta 90
_cell_angle_gamma 90
_cell_formula_units_Z 8
_cell_length_a 24.906(4)
_cell_length_b 18.144(2)
_cell_length_c 8.328(2)
_cell_measurement_reflns_used 16
_cell_measurement_temperature 299(2)
_cell_measurement_theta_max 13.08
_cell_measurement_theta_min 10.10
_cell_volume 3763.4(12)
_computing_cell_refinement 'MSC/AFC Diffractometer Control Software (Rigaku, 1998)'
_computing_data_collection 'MSC/AFC Diffractometer Control Software (Rigaku, 1998)'
_computing_data_reduction 'MSC/AFC Diffractometer Control Software (Rigaku, 1998)'
_computing_molecular_graphics
;
Mercury (Macrae <i>et al.</i>, 2008) and ORTEP-3 (Farrugia,
2012)
;
_computing_publication_material
;
OLEX2 (Dolomanov <i>et al.</i>, 2009) and publCIF (Westrip,
2010)
;
_computing_structure_refinement 'SHELXL-2013 (Sheldrick, 2013)'
_computing_structure_solution 'SHELXS97 (Sheldrick, 2008)'
_diffrn_ambient_temperature 299(2)
_diffrn_measured_fraction_theta_full 0.999
_diffrn_measured_fraction_theta_max 0.999
_diffrn_measurement_device_type 'Rigaku AFC6S'
_diffrn_measurement_method \w-2\q
_diffrn_radiation_type MoK\a
_diffrn_radiation_wavelength 0.71069
_diffrn_reflns_av_R_equivalents 0.0000
_diffrn_reflns_limit_h_max 32
_diffrn_reflns_limit_h_min 0
_diffrn_reflns_limit_k_max 23
_diffrn_reflns_limit_k_min 0
_diffrn_reflns_limit_l_max 0
_diffrn_reflns_limit_l_min -10
_diffrn_reflns_number 4892
_diffrn_reflns_theta_full 25.240
_diffrn_reflns_theta_max 26.370
_diffrn_reflns_theta_min 2.778
_diffrn_standards_decay_% -5.758
_diffrn_standards_interval_count 150
_diffrn_standards_number 3
_exptl_absorpt_coefficient_mu 1.594
_exptl_absorpt_correction_T_max 0.853
_exptl_absorpt_correction_T_min 0.715
_exptl_absorpt_correction_type psi-scan
_exptl_absorpt_process_details '(North <i>et al.</i>, 1968)'
_exptl_crystal_colour yellow
_exptl_crystal_density_diffrn 1.668
_exptl_crystal_description irregular
_exptl_crystal_F_000 1917
_exptl_crystal_size_max 0.300
_exptl_crystal_size_mid 0.200
_exptl_crystal_size_min 0.100
_refine_diff_density_max 0.464
_refine_diff_density_min -0.575
_refine_ls_extinction_method none
_refine_ls_goodness_of_fit_ref 0.990
_refine_ls_hydrogen_treatment constr
_refine_ls_matrix_type full
_refine_ls_number_parameters 192
_refine_ls_number_reflns 3850
_refine_ls_number_restraints 12
_refine_ls_restrained_S_all 0.989
_refine_ls_R_factor_all 0.0992
_refine_ls_R_factor_gt 0.0376
_refine_ls_shift/su_max 0.000
_refine_ls_shift/su_mean 0.000
_refine_ls_structure_factor_coef Fsqd
_refine_ls_weighting_details 'w = 1/[\s^2^(Fo^2^)+(0.0435P)^2^] where P=(Fo^2^+2Fc^2^)/3'
_refine_ls_weighting_scheme calc
_refine_ls_wR_factor_gt 0.0926
_refine_ls_wR_factor_ref 0.1093
_reflns_number_gt 2488
_reflns_number_total 3850
_reflns_threshold_expression I>2\s(I)
_cod_data_source_file fn3138.cif
_cod_data_source_block I
_cod_original_formula_sum 'C13.60 H24.40 Cl2 N0.80 Pd S3'
_cod_database_code 2019035
_cod_database_fobs_code 2019035
_shelx_space_group_comment
;
The symmetry employed for this shelxl refinement is uniquely defined
by the following loop, which should always be used as a source of
symmetry information in preference to the above space-group names.
They are only intended as comments.
;
_shelx_estimated_absorpt_t_min 0.646
_shelx_estimated_absorpt_t_max 0.857
_shelxl_version_number 20.13

loop_
_space_group_symop_operation_xyz
'x, y, z'
'-x+1/2, y+1/2, z'
'x, -y+1/2, z+1/2'
'-x+1/2, -y, z+1/2'
'-x, -y, -z'
'x-1/2, -y-1/2, -z'
'-x, y-1/2, -z-1/2'
'x-1/2, y, -z-1/2'

loop_
_atom_site_type_symbol
_atom_site_label
_atom_site_fract_x
_atom_site_fract_y
_atom_site_fract_z
_atom_site_U_iso_or_equiv
_atom_site_adp_type
_atom_site_calc_flag
_atom_site_occupancy
_atom_site_disorder_assembly
_atom_site_disorder_group
Pd Pd1 0.07275(2) 0.03067(2) 0.45790(4) 0.03345(12) Uani d 1 . .
Cl Cl1 0.06611(6) 0.12759(7) 0.27642(17) 0.0558(4) Uani d 1 . .
Cl Cl2 0.08395(5) -0.05430(7) 0.25322(16) 0.0495(3) Uani d 1 . .
S S1 0.05690(5) 0.11118(7) 0.66059(16) 0.0417(3) Uani d 1 . .
S S2 0.25544(5) -0.07024(7) 0.61307(15) 0.0416(3) Uani d 1 . .
S S3 0.07756(5) -0.06267(7) 0.63987(15) 0.0400(3) Uani d 1 . .
N N1 0.3855(4) 0.2380(6) 0.3889(16) 0.148(5) Uani d 0.794(10) A 1
C C13 0.4218(4) 0.2337(5) 0.4601(17) 0.095(4) Uani d 0.794(10) A 1
C C14 0.4692(4) 0.2286(5) 0.5518(16) 0.117(5) Uani d 0.794(10) A 1
H H14A 0.4971 0.2066 0.4881 0.176 Uiso calc 0.794(10) A 1
H H14B 0.4627 0.1987 0.6449 0.176 Uiso calc 0.794(10) A 1
H H14C 0.4802 0.2770 0.5849 0.176 Uiso calc 0.794(10) A 1
C C1 0.1071(2) 0.1845(3) 0.6590(7) 0.0461(13) Uani d 1 . .
H H1A 0.1067 0.2066 0.5529 0.055 Uiso calc 1 . .
H H1B 0.0953 0.2221 0.7339 0.055 Uiso calc 1 . .
C C2 0.16499(18) 0.1666(2) 0.6989(6) 0.0371(10) Uani d 1 . .
H H2 0.1666 0.1510 0.8114 0.045 Uiso calc 1 . .
C C3 0.1987(2) 0.2373(3) 0.6809(7) 0.0464(13) Uani d 1 . .
H H3A 0.1964 0.2550 0.5712 0.056 Uiso calc 1 . .
H H3B 0.1846 0.2753 0.7511 0.056 Uiso calc 1 . .
C C4 0.2573(2) 0.2223(3) 0.7233(7) 0.0509(13) Uani d 1 . .
H H4A 0.2783 0.2662 0.7010 0.061 Uiso calc 1 . .
H H4B 0.2599 0.2123 0.8375 0.061 Uiso calc 1 . .
C C5 0.2810(2) 0.1579(3) 0.6312(7) 0.0477(12) Uani d 1 . .
H H5A 0.3170 0.1481 0.6701 0.057 Uiso calc 1 . .
H H5B 0.2835 0.1706 0.5183 0.057 Uiso calc 1 . .
C C6 0.24677(18) 0.0882(2) 0.6497(6) 0.0356(10) Uani d 1 . .
H H6 0.2457 0.0753 0.7640 0.043 Uiso calc 1 . .
C C7 0.18938(18) 0.1054(2) 0.5957(6) 0.0378(11) Uani d 1 . .
H H7A 0.1675 0.0613 0.6044 0.045 Uiso calc 1 . .
H H7B 0.1896 0.1206 0.4840 0.045 Uiso calc 1 . .
C C8 0.27251(19) 0.0237(3) 0.5589(6) 0.0394(11) Uani d 1 . .
H H8A 0.3111 0.0288 0.5693 0.047 Uiso calc 1 . .
H H8B 0.2640 0.0299 0.4461 0.047 Uiso calc 1 . .
C C9 0.18580(18) -0.0813(3) 0.5521(6) 0.0398(11) Uani d 1 . .
H H9A 0.1771 -0.0450 0.4705 0.048 Uiso calc 1 . .
H H9B 0.1808 -0.1299 0.5059 0.048 Uiso calc 1 . .
C C10 0.14825(19) -0.0717(3) 0.6949(6) 0.0471(12) Uani d 1 . .
H H10A 0.1590 -0.0282 0.7544 0.057 Uiso calc 1 . .
H H10B 0.1522 -0.1139 0.7655 0.057 Uiso calc 1 . .
C C11 0.0531(2) -0.0193(3) 0.8234(6) 0.0442(12) Uani d 1 . .
H H11A 0.0141 -0.0198 0.8229 0.053 Uiso calc 1 . .
H H11B 0.0651 -0.0479 0.9151 0.053 Uiso calc 1 . .
C C12 0.0723(2) 0.0593(3) 0.8418(6) 0.0476(13) Uani d 1 . .
H H12A 0.1108 0.0598 0.8606 0.057 Uiso calc 1 . .
H H12B 0.0548 0.0820 0.9334 0.057 Uiso calc 1 . .

loop_
_atom_site_aniso_label
_atom_site_aniso_U_11
_atom_site_aniso_U_22
_atom_site_aniso_U_33
_atom_site_aniso_U_12
_atom_site_aniso_U_13
_atom_site_aniso_U_23
Pd1 0.03253(19) 0.0364(2) 0.03140(19) -0.00201(14) -0.00319(16) 0.00041(16)
Cl1 0.0715(9) 0.0464(7) 0.0494(8) -0.0079(6) -0.0103(7) 0.0135(6)
Cl2 0.0517(7) 0.0559(7) 0.0408(6) 0.0035(6) -0.0045(6) -0.0131(6)
S1 0.0364(6) 0.0443(7) 0.0443(7) 0.0013(5) 0.0016(5) -0.0072(6)
S2 0.0415(7) 0.0424(7) 0.0409(6) 0.0107(5) -0.0042(6) -0.0022(6)
S3 0.0401(6) 0.0411(6) 0.0389(6) -0.0051(5) -0.0020(5) 0.0051(5)
N1 0.103(7) 0.145(10) 0.196(12) -0.018(7) -0.039(9) 0.036(9)
C13 0.071(6) 0.064(6) 0.151(11) -0.006(5) -0.016(7) -0.005(6)
C14 0.109(9) 0.078(7) 0.165(13) -0.011(6) -0.002(9) 0.005(8)
C1 0.048(3) 0.031(2) 0.060(3) 0.006(2) -0.001(3) -0.012(2)
C2 0.038(2) 0.030(2) 0.044(3) -0.0032(19) -0.002(2) -0.005(2)
C3 0.052(3) 0.029(2) 0.057(3) -0.007(2) -0.004(3) 0.003(2)
C4 0.049(3) 0.040(3) 0.064(3) -0.014(2) -0.013(3) 0.004(3)
C5 0.041(3) 0.049(3) 0.054(3) -0.005(2) -0.003(3) 0.007(3)
C6 0.038(2) 0.036(2) 0.033(2) -0.0014(19) 0.000(2) 0.003(2)
C7 0.036(2) 0.036(2) 0.042(3) -0.002(2) -0.004(2) -0.009(2)
C8 0.036(2) 0.048(3) 0.034(2) 0.004(2) 0.001(2) -0.002(2)
C9 0.044(3) 0.038(2) 0.037(3) 0.003(2) -0.002(2) -0.001(2)
C10 0.044(3) 0.054(3) 0.044(3) 0.008(2) -0.002(2) 0.011(2)
C11 0.041(3) 0.061(3) 0.031(2) -0.010(2) 0.003(2) 0.002(2)
C12 0.049(3) 0.064(3) 0.029(2) -0.001(3) 0.006(2) -0.008(2)

loop_
_atom_type_symbol
_atom_type_description
_atom_type_scat_dispersion_real
_atom_type_scat_dispersion_imag
_atom_type_scat_source
C C 0.0033 0.0016 'International Tables Vol C Tables 4.2.6.8 and 6.1.1.4'
H H 0.0000 0.0000 'International Tables Vol C Tables 4.2.6.8 and 6.1.1.4'
S S 0.1246 0.1234 'International Tables Vol C Tables 4.2.6.8 and 6.1.1.4'
Pd Pd -0.9988 1.0072 'International Tables Vol C Tables 4.2.6.8 and 6.1.1.4'
Cl Cl 0.1484 0.1585 'International Tables Vol C Tables 4.2.6.8 and 6.1.1.4'
N N 0.0061 0.0033 'International Tables Vol C Tables 4.2.6.8 and 6.1.1.4'

loop_
_geom_angle_atom_site_label_1
_geom_angle_atom_site_label_2
_geom_angle_atom_site_label_3
_geom_angle
Cl2 Pd1 Cl1 91.92(5)
S1 Pd1 Cl1 89.11(5)
S1 Pd1 Cl2 176.65(5)
S1 Pd1 S3 89.59(5)
S3 Pd1 Cl1 178.45(5)
S3 Pd1 Cl2 89.33(5)
C1 S1 Pd1 110.16(18)
C12 S1 Pd1 104.33(17)
C12 S1 C1 103.8(3)
C8 S2 C9 104.9(2)
C10 S3 Pd1 106.55(17)
C11 S3 Pd1 102.68(17)
C11 S3 C10 98.7(2)
N1 C13 C14 179.6(16)
C13 C14 H14A 109.5
C13 C14 H14B 109.5
C13 C14 H14C 109.5
H14A C14 H14B 109.5
H14A C14 H14C 109.5
H14B C14 H14C 109.5
S1 C1 H1A 107.4
S1 C1 H1B 107.4
H1A C1 H1B 106.9
C2 C1 S1 119.6(3)
C2 C1 H1A 107.4
C2 C1 H1B 107.4
C1 C2 H2 108.1
C1 C2 C3 108.6(4)
C1 C2 C7 114.2(4)
C3 C2 H2 108.1
C7 C2 H2 108.1
C7 C2 C3 109.5(4)
C2 C3 H3A 109.5
C2 C3 H3B 109.5
H3A C3 H3B 108.1
C4 C3 C2 110.5(4)
C4 C3 H3A 109.5
C4 C3 H3B 109.5
C3 C4 H4A 109.0
C3 C4 H4B 109.0
H4A C4 H4B 107.8
C5 C4 C3 113.1(4)
C5 C4 H4A 109.0
C5 C4 H4B 109.0
C4 C5 H5A 109.3
C4 C5 H5B 109.3
C4 C5 C6 111.6(4)
H5A C5 H5B 108.0
C6 C5 H5A 109.3
C6 C5 H5B 109.3
C5 C6 H6 108.0
C5 C6 C8 110.3(4)
C7 C6 C5 108.8(4)
C7 C6 H6 108.0
C7 C6 C8 113.6(4)
C8 C6 H6 108.0
C2 C7 H7A 109.5
C2 C7 H7B 109.5
C6 C7 C2 110.7(4)
C6 C7 H7A 109.5
C6 C7 H7B 109.5
H7A C7 H7B 108.1
S2 C8 H8A 107.4
S2 C8 H8B 107.4
C6 C8 S2 119.8(3)
C6 C8 H8A 107.4
C6 C8 H8B 107.4
H8A C8 H8B 106.9
S2 C9 H9A 109.5
S2 C9 H9B 109.5
H9A C9 H9B 108.1
C10 C9 S2 110.8(3)
C10 C9 H9A 109.5
C10 C9 H9B 109.5
S3 C10 H10A 108.8
S3 C10 H10B 108.8
C9 C10 S3 114.0(3)
C9 C10 H10A 108.8
C9 C10 H10B 108.8
H10A C10 H10B 107.7
S3 C11 H11A 109.1
S3 C11 H11B 109.1
H11A C11 H11B 107.8
C12 C11 S3 112.7(3)
C12 C11 H11A 109.1
C12 C11 H11B 109.1
S1 C12 H12A 109.7
S1 C12 H12B 109.7
C11 C12 S1 109.7(3)
C11 C12 H12A 109.7
C11 C12 H12B 109.7
H12A C12 H12B 108.2

loop_
_geom_bond_atom_site_label_1
_geom_bond_atom_site_label_2
_geom_bond_distance
Pd1 Cl1 2.3246(13)
Pd1 Cl2 2.3154(13)
Pd1 S1 2.2669(13)
Pd1 S3 2.2759(13)
S1 C1 1.827(5)
S1 C12 1.820(5)
S2 C8 1.814(5)
S2 C9 1.818(5)
S3 C10 1.827(5)
S3 C11 1.824(5)
N1 C13 1.085(13)
C13 C14 1.410(15)
C14 H14A 0.9600
C14 H14B 0.9600
C14 H14C 0.9600
C1 H1A 0.9700
C1 H1B 0.9700
C1 C2 1.514(6)
C2 H2 0.9800
C2 C3 1.540(6)
C2 C7 1.531(6)
C3 H3A 0.9700
C3 H3B 0.9700
C3 C4 1.525(7)
C4 H4A 0.9700
C4 H4B 0.9700
C4 C5 1.518(7)
C5 H5A 0.9700
C5 H5B 0.9700
C5 C6 1.532(6)
C6 H6 0.9800
C6 C7 1.531(6)
C6 C8 1.533(6)
C7 H7A 0.9700
C7 H7B 0.9700
C8 H8A 0.9700
C8 H8B 0.9700
C9 H9A 0.9700
C9 H9B 0.9700
C9 C10 1.523(6)
C10 H10A 0.9700
C10 H10B 0.9700
C11 H11A 0.9700
C11 H11B 0.9700
C11 C12 1.512(7)
C12 H12A 0.9700
C12 H12B 0.9700

loop_
_geom_torsion_atom_site_label_1
_geom_torsion_atom_site_label_2
_geom_torsion_atom_site_label_3
_geom_torsion_atom_site_label_4
_geom_torsion
Pd1 S1 C1 C2 -67.6(5)
Pd1 S1 C12 C11 -38.8(4)
Pd1 S3 C10 C9 -53.7(4)
Pd1 S3 C11 C12 -38.7(4)
S1 C1 C2 C3 177.4(4)
S1 C1 C2 C7 54.9(6)
S2 C9 C10 S3 167.9(3)
S3 C11 C12 S1 52.3(5)
C1 S1 C12 C11 -154.2(3)
C1 C2 C3 C4 178.8(5)
C1 C2 C7 C6 -177.1(4)
C2 C3 C4 C5 53.1(6)
C3 C2 C7 C6 60.9(5)
C3 C4 C5 C6 -53.7(6)
C4 C5 C6 C7 56.2(6)
C4 C5 C6 C8 -178.6(4)
C5 C6 C7 C2 -60.5(5)
C5 C6 C8 S2 158.7(4)
C7 C2 C3 C4 -55.8(6)
C7 C6 C8 S2 -78.9(5)
C8 S2 C9 C10 -98.9(4)
C8 C6 C7 C2 176.2(4)
C9 S2 C8 C6 68.7(4)
C10 S3 C11 C12 70.5(4)
C11 S3 C10 C9 -159.7(4)
C12 S1 C1 C2 43.6(5)
